data_7710968
loop_
_publ_author_name
'Radius, Udo'
'Philipp, Michael S. M.'
'Bertermann, R\"udiger'

_publ_section_title
;
 N-Heterocyclic Carbene and Cyclic (Alkyl)(amino)carbene Adducts of
 Plumbanes and Plumbylenes
;
_journal_name_full 'Dalton Transactions'
_journal_paper_doi 10.1039/D2DT02462D
_journal_year 2022
_chemical_formula_moiety 'C39 H46 Cl2 N2 Pb, 1.5(C6 H6)'
_chemical_formula_sum 'C48 H55 Cl2 N2 Pb'
_chemical_formula_weight 938.03
_space_group_crystal_system monoclinic
_space_group_IT_number 11
_space_group_name_Hall '-P 2yb'
_space_group_name_H-M_alt 'P 1 21/m 1'
_atom_sites_solution_hydrogens geom
_audit_creation_method SHELXL-2018/3
_audit_update_record
;
2022-07-28 deposited with the CCDC.	2022-08-12 downloaded from the CCDC.
;
_cell_angle_alpha 90
_cell_angle_beta 114.541(4)
_cell_angle_gamma 90
_cell_formula_units_Z 4
_cell_length_a 10.3251(4)
_cell_length_b 37.2721(10)
_cell_length_c 12.1542(4)
_cell_measurement_reflns_used 15747
_cell_measurement_temperature 100(2)
_cell_measurement_theta_max 31.1330
_cell_measurement_theta_min 2.1120
_cell_volume 4254.9(3)
_computing_cell_refinement 'CrysAlisPro 1.171.41.63a (Rigaku OD, 2020)'
_computing_data_collection 'CrysAlisPro 1.171.41.63a (Rigaku OD, 2020)'
_computing_data_reduction 'CrysAlisPro 1.171.41.63a (Rigaku OD, 2020)'
_computing_molecular_graphics 'ShelXLe (Huebschle et all, 2011)'
_computing_publication_material 'SHELXL-2014/6 (Sheldrick, 2014)'
_computing_structure_refinement 'SHELXL-2018/3 (Sheldrick, 2018)'
_computing_structure_solution 'SHELXT 2014/5 (Sheldrick, 2014)'
_diffrn_ambient_temperature 100(2)
_diffrn_measured_fraction_theta_full 0.975
_diffrn_measured_fraction_theta_max 0.972
_diffrn_measurement_device_type 'XtaLAB Synergy, Dualflex, HyPix'
_diffrn_measurement_method '\w scans'
_diffrn_radiation_type MoK\a
_diffrn_radiation_wavelength 0.71073
_diffrn_reflns_av_R_equivalents 0.0316
_diffrn_reflns_av_unetI/netI 0.0314
_diffrn_reflns_Laue_measured_fraction_full 0.975
_diffrn_reflns_Laue_measured_fraction_max 0.972
_diffrn_reflns_limit_h_max 11
_diffrn_reflns_limit_h_min -12
_diffrn_reflns_limit_k_max 44
_diffrn_reflns_limit_k_min -46
_diffrn_reflns_limit_l_max 15
_diffrn_reflns_limit_l_min -13
_diffrn_reflns_number 27625
_diffrn_reflns_point_group_measured_fraction_full 0.975
_diffrn_reflns_point_group_measured_fraction_max 0.972
_diffrn_reflns_theta_full 26.000
_diffrn_reflns_theta_max 26.372
_diffrn_reflns_theta_min 1.921
_diffrn_source 'micro-focus sealed X-ray tube'
_exptl_absorpt_coefficient_mu 4.125
_exptl_absorpt_correction_T_max 1.000
_exptl_absorpt_correction_T_min 0.729
_exptl_absorpt_correction_type gaussian
_exptl_absorpt_process_details
;
CrysAlisPro 1.171.41.63a (Rigaku Oxford Diffraction, 2020)
Numerical absorption correction based on gaussian integration over
			a multifaceted crystal model
Empirical absorption correction using spherical harmonics,
 implemented in SCALE3 ABSPACK scaling algorithm.
;
_exptl_crystal_colour colourless
_exptl_crystal_density_diffrn 1.464
_exptl_crystal_description block
_exptl_crystal_F_000 1892
_exptl_crystal_size_max 0.143
_exptl_crystal_size_mid 0.078
_exptl_crystal_size_min 0.056
_refine_diff_density_max 1.156
_refine_diff_density_min -0.926
_refine_diff_density_rms 0.094
_refine_ls_extinction_method none
_refine_ls_goodness_of_fit_ref 1.201
_refine_ls_hydrogen_treatment constr
_refine_ls_matrix_type full
_refine_ls_number_parameters 489
_refine_ls_number_reflns 8594
_refine_ls_number_restraints 0
_refine_ls_restrained_S_all 1.201
_refine_ls_R_factor_all 0.0375
_refine_ls_R_factor_gt 0.0319
_refine_ls_shift/su_max 0.002
_refine_ls_shift/su_mean 0.000
_refine_ls_structure_factor_coef Fsqd
_refine_ls_weighting_details 'w=1/[\s^2^(Fo^2^)+9.1700P] where P=(Fo^2^+2Fc^2^)/3'
_refine_ls_weighting_scheme calc
_refine_ls_wR_factor_gt 0.0548
_refine_ls_wR_factor_ref 0.0559
_reflns_Friedel_coverage 0.000
_reflns_number_gt 7890
_reflns_number_total 8594
_reflns_threshold_expression 'I > 2\s(I)'
_cod_data_source_file d2dt02462d2.cif
_cod_data_source_block compound_7
_cod_original_sg_symbol_H-M 'P 21/m'
_cod_database_code 7710968
_shelx_shelxl_version_number 2018/3
_shelx_space_group_comment
;
The symmetry employed for this shelxl refinement is uniquely defined
by the following loop, which should always be used as a source of
symmetry information in preference to the above space-group names.
They are only intended as comments.
;
_shelx_estimated_absorpt_t_min 0.596
_shelx_estimated_absorpt_t_max 0.790

loop_
_space_group_symop_operation_xyz
'x, y, z'
'-x, y+1/2, -z'
'-x, -y, -z'
'x, -y-1/2, z'

loop_
_atom_site_label
_atom_site_type_symbol
_atom_site_fract_x
_atom_site_fract_y
_atom_site_fract_z
_atom_site_U_iso_or_equiv
_atom_site_adp_type
_atom_site_occupancy
_atom_site_site_symmetry_order
_atom_site_calc_flag
_atom_site_refinement_flags_posn
_atom_site_refinement_flags_adp
_atom_site_refinement_flags_occupancy
_atom_site_disorder_assembly
_atom_site_disorder_group
Pb01 Pb 0.20699(2) 0.56976(2) 0.68398(2) 0.01124(4) Uani 1 1 d . . . . .
C1 C 0.3918(4) 0.67312(9) 0.6192(3) 0.0167(7) Uani 1 1 d . . . . .
H1 H 0.399169 0.691217 0.567033 0.020 Uiso 1 1 calc R U . . .
Cl02 Cl 0.00047(9) 0.61476(2) 0.68033(7) 0.01471(17) Uani 1 1 d . . . . .
C2 C 0.1516(4) 0.65515(10) 0.9694(3) 0.0196(8) Uani 1 1 d . . . . .
H2A H 0.063730 0.668681 0.925287 0.029 Uiso 1 1 calc R U . . .
H2B H 0.188681 0.660966 1.055709 0.029 Uiso 1 1 calc R U . . .
H2C H 0.131482 0.629390 0.958022 0.029 Uiso 1 1 calc R U . . .
Cl03 Cl 0.43114(9) 0.53433(2) 0.69162(7) 0.01539(17) Uani 1 1 d . . . . .
C3 C 0.6532(4) 0.60393(10) 1.0766(3) 0.0166(7) Uani 1 1 d . . . . .
H3 H 0.740506 0.591177 1.113053 0.020 Uiso 1 1 calc R U . . .
N004 N 0.4130(3) 0.64206(7) 0.7794(2) 0.0119(6) Uani 1 1 d . . . . .
C4 C 0.2433(4) 0.55376(9) 0.8691(3) 0.0133(7) Uani 1 1 d . . . . .
C5 C 0.1301(4) 0.53545(10) 0.4289(3) 0.0178(8) Uani 1 1 d . . . . .
H5 H 0.230621 0.533239 0.458627 0.021 Uiso 1 1 calc R U . . .
C6 C 0.4850(4) 0.59880(10) 0.4896(3) 0.0192(8) Uani 1 1 d . . . . .
H6 H 0.497082 0.596390 0.575304 0.023 Uiso 1 1 calc R U . . .
C7 C 0.3312(4) 0.60944(9) 0.4131(3) 0.0138(7) Uani 1 1 d . . . . .
C00E C 0.3980(4) 0.53004(9) 1.0634(3) 0.0179(8) Uani 1 1 d . . . . .
H00E H 0.490005 0.522885 1.119777 0.022 Uiso 1 1 calc R U . . .
N9 N 0.3178(3) 0.64118(7) 0.5847(2) 0.0115(6) Uani 1 1 d . . . . .
C8 C 0.2495(4) 0.62949(9) 0.4588(3) 0.0124(7) Uani 1 1 d . . . . .
C00F C 0.2619(4) 0.66515(9) 0.9214(3) 0.0153(7) Uani 1 1 d . . . . .
H00F H 0.217874 0.661420 0.831822 0.018 Uiso 1 1 calc R U . . .
C00H C 0.4693(4) 0.63132(9) 0.9063(3) 0.0122(7) Uani 1 1 d . . . . .
C00I C 0.2834(4) 0.52817(10) 1.0953(3) 0.0195(8) Uani 1 1 d . . . . .
H00I H 0.296820 0.519274 1.172538 0.023 Uiso 1 1 calc R U . . .
C00J C -0.1295(4) 0.65488(10) 0.3935(3) 0.0205(8) Uani 1 1 d . . . . .
H00A H -0.176954 0.660294 0.306905 0.031 Uiso 1 1 calc R U . . .
H00B H -0.173916 0.668775 0.437031 0.031 Uiso 1 1 calc R U . . .
H00C H -0.138528 0.629210 0.406303 0.031 Uiso 1 1 calc R U . . .
C00K C -0.1642(4) 0.54098(10) 0.3442(3) 0.0212(8) Uani 1 1 d . . . . .
H00K H -0.264724 0.542333 0.315984 0.025 Uiso 1 1 calc R U . . .
C00L C 0.1490(4) 0.53937(9) 1.0137(3) 0.0185(8) Uani 1 1 d . . . . .
H00L H 0.070683 0.537940 1.035362 0.022 Uiso 1 1 calc R U . . .
C00M C 0.6795(4) 0.60250(10) 0.8777(3) 0.0170(7) Uani 1 1 d . . . . .
H00M H 0.608245 0.599959 0.791877 0.020 Uiso 1 1 calc R U . . .
C00N C -0.0773(4) 0.55330(10) 0.4596(3) 0.0175(7) Uani 1 1 d . . . . .
H00N H -0.117753 0.563467 0.509773 0.021 Uiso 1 1 calc R U . . .
C00O C 0.3786(4) 0.54233(9) 0.9496(3) 0.0128(7) Uani 1 1 d . . . . .
H00O H 0.456233 0.542938 0.926821 0.015 Uiso 1 1 calc R U . . .
C00P C 0.1094(4) 0.64117(9) 0.3900(3) 0.0146(7) Uani 1 1 d . . . . .
C00Q C 0.7592(4) 0.56696(11) 0.9161(3) 0.0242(8) Uani 1 1 d . . . . .
H00D H 0.694793 0.548598 0.922607 0.036 Uiso 1 1 calc R U . . .
H00G H 0.840164 0.569942 0.994698 0.036 Uiso 1 1 calc R U . . .
H00H H 0.793736 0.559541 0.855711 0.036 Uiso 1 1 calc R U . . .
C00R C 0.0494(4) 0.63071(10) 0.2683(3) 0.0178(8) Uani 1 1 d . . . . .
H00R H -0.045625 0.637569 0.218016 0.021 Uiso 1 1 calc R U . . .
C00S C 0.2642(4) 0.60023(10) 0.2904(3) 0.0175(8) Uani 1 1 d . . . . .
H00S H 0.314765 0.586607 0.254999 0.021 Uiso 1 1 calc R U . . .
C00T C 0.4516(4) 0.67363(9) 0.7416(3) 0.0167(7) Uani 1 1 d . . . . .
H00T H 0.509116 0.692174 0.791847 0.020 Uiso 1 1 calc R U . . .
C00U C 0.1288(4) 0.55267(9) 0.9006(3) 0.0141(7) Uani 1 1 d . . . . .
H00U H 0.037701 0.560889 0.845720 0.017 Uiso 1 1 calc R U . . .
C00V C -0.1051(4) 0.52680(10) 0.2703(3) 0.0210(8) Uani 1 1 d . . . . .
H00V H -0.165001 0.519267 0.190519 0.025 Uiso 1 1 calc R U . . .
C00W C 0.0278(4) 0.66478(9) 0.4407(3) 0.0165(7) Uani 1 1 d . . . . .
H00W H 0.071202 0.661788 0.530560 0.020 Uiso 1 1 calc R U . . .
C00X C 0.0690(4) 0.55050(9) 0.5001(3) 0.0137(7) Uani 1 1 d . . . . .
C00Y C 0.0420(4) 0.52356(10) 0.3127(3) 0.0218(8) Uani 1 1 d . . . . .
H00Y H 0.082496 0.513273 0.262686 0.026 Uiso 1 1 calc R U . . .
C00Z C 0.5267(4) 0.56292(11) 0.4516(3) 0.0256(9) Uani 1 1 d . . . . .
H00J H 0.456540 0.544577 0.446808 0.038 Uiso 1 1 calc R U . . .
H00P H 0.620923 0.555665 0.511438 0.038 Uiso 1 1 calc R U . . .
H00Q H 0.529289 0.565586 0.372350 0.038 Uiso 1 1 calc R U . . .
C010 C 0.5865(4) 0.62844(11) 0.4855(3) 0.0254(9) Uani 1 1 d . . . . .
H01A H 0.576104 0.631482 0.402196 0.038 Uiso 1 1 calc R U . . .
H01B H 0.684868 0.621700 0.537385 0.038 Uiso 1 1 calc R U . . .
H01C H 0.563118 0.651021 0.514430 0.038 Uiso 1 1 calc R U . . .
C10 C 0.3295(3) 0.62183(9) 0.6829(3) 0.0109(7) Uani 1 1 d . . . . .
C011 C 0.4556(4) 0.63286(9) 1.0970(3) 0.0173(8) Uani 1 1 d . . . . .
H011 H 0.408873 0.639504 1.146723 0.021 Uiso 1 1 calc R U . . .
C012 C 0.3962(4) 0.64245(9) 0.9748(3) 0.0128(7) Uani 1 1 d . . . . .
C013 C 0.5994(4) 0.61237(9) 0.9536(3) 0.0170(8) Uani 1 1 d . . . . .
C014 C 0.5819(4) 0.61378(10) 1.1462(3) 0.0185(8) Uani 1 1 d . . . . .
H014 H 0.620215 0.607334 1.229257 0.022 Uiso 1 1 calc R U . . .
C015 C 0.7831(4) 0.63241(11) 0.8821(3) 0.0235(8) Uani 1 1 d . . . . .
H01D H 0.830047 0.626173 0.829178 0.035 Uiso 1 1 calc R U . . .
H01E H 0.854999 0.635237 0.965231 0.035 Uiso 1 1 calc R U . . .
H01F H 0.730731 0.654954 0.854607 0.035 Uiso 1 1 calc R U . . .
C016 C 0.0423(4) 0.70434(10) 0.4129(3) 0.0246(9) Uani 1 1 d . . . . .
H01G H 0.000924 0.707954 0.325145 0.037 Uiso 1 1 calc R U . . .
H01H H 0.143179 0.711004 0.447204 0.037 Uiso 1 1 calc R U . . .
H01I H -0.008113 0.719351 0.448710 0.037 Uiso 1 1 calc R U . . .
C017 C 0.1254(4) 0.61066(9) 0.2200(3) 0.0192(8) Uani 1 1 d . . . . .
H017 H 0.081914 0.603906 0.137145 0.023 Uiso 1 1 calc R U . . .
C018 C 0.6731(5) 0.73148(13) 1.1351(4) 0.0402(11) Uani 1 1 d . . . . .
H018 H 0.632229 0.718665 1.180474 0.048 Uiso 1 1 calc R U . . .
C019 C 0.2998(4) 0.70509(10) 0.9457(3) 0.0235(8) Uani 1 1 d . . . . .
H01J H 0.364318 0.711988 0.908762 0.035 Uiso 1 1 calc R U . . .
H01K H 0.346496 0.709253 1.033152 0.035 Uiso 1 1 calc R U . . .
H01L H 0.212697 0.719510 0.910731 0.035 Uiso 1 1 calc R U . . .
C01A C 0.7325(5) 0.71320(12) 1.0691(4) 0.0382(11) Uani 1 1 d . . . . .
H01M H 0.730201 0.687720 1.067543 0.046 Uiso 1 1 calc R U . . .
C01B C 0.7194(10) 0.750000 0.6818(7) 0.063(2) Uani 1 2 d S T P . .
H01N H 0.627936 0.750000 0.682912 0.076 Uiso 1 2 calc R U P . .
C01C C 0.7950(6) 0.73118(13) 1.0055(4) 0.0461(13) Uani 1 1 d . . . . .
H01O H 0.837860 0.718301 0.961894 0.055 Uiso 1 1 calc R U . . .
C01D C 0.4764(7) 0.73038(16) 0.3613(4) 0.0595(16) Uani 1 1 d . . . . .
H01P H 0.561124 0.717148 0.404648 0.071 Uiso 1 1 calc R U . . .
C01E C 0.9828(8) 0.750000 0.6785(5) 0.053(2) Uani 1 2 d S T P . .
H01Q H 1.074244 0.750000 0.677454 0.064 Uiso 1 2 calc R U P . .
C01F C 0.9124(7) 0.78241(13) 0.6793(4) 0.0500(16) Uani 1 1 d . . . . .
H01R H 0.955540 0.804875 0.678708 0.060 Uiso 1 1 calc R U . . .
C01G C 0.7825(7) 0.78085(16) 0.6810(4) 0.0561(17) Uani 1 1 d . . . . .
H01S H 0.734851 0.802611 0.681637 0.067 Uiso 1 1 calc R U . . .
C01H C 0.2294(7) 0.73180(15) 0.2312(5) 0.0526(14) Uani 1 1 d . . . . .
H01T H 0.144282 0.719091 0.184988 0.063 Uiso 1 1 calc R U . . .
C01I C 0.3505(6) 0.71355(13) 0.2969(4) 0.0434(13) Uani 1 1 d . . . . .
H01U H 0.347331 0.688081 0.298079 0.052 Uiso 1 1 calc R U . . .

loop_
_atom_site_aniso_label
_atom_site_aniso_U_11
_atom_site_aniso_U_22
_atom_site_aniso_U_33
_atom_site_aniso_U_23
_atom_site_aniso_U_13
_atom_site_aniso_U_12
Pb01 0.01090(6) 0.01210(6) 0.01011(6) 0.00004(5) 0.00375(4) -0.00069(6)
C1 0.0188(19) 0.0138(18) 0.0175(17) 0.0016(14) 0.0077(15) -0.0047(14)
Cl02 0.0127(4) 0.0166(4) 0.0142(4) 0.0008(3) 0.0049(3) 0.0034(3)
C2 0.0182(19) 0.022(2) 0.0221(18) -0.0050(15) 0.0113(15) -0.0031(15)
Cl03 0.0126(4) 0.0185(4) 0.0157(4) 0.0013(3) 0.0065(3) 0.0034(3)
C3 0.0129(18) 0.0169(18) 0.0135(17) 0.0006(14) -0.0011(14) -0.0007(14)
N004 0.0109(15) 0.0139(15) 0.0109(13) -0.0001(11) 0.0047(11) -0.0005(11)
C4 0.0168(18) 0.0104(16) 0.0146(16) -0.0007(13) 0.0084(14) -0.0026(14)
C5 0.0155(19) 0.0188(19) 0.0187(18) -0.0012(14) 0.0067(15) -0.0025(15)
C6 0.0175(19) 0.024(2) 0.0173(17) 0.0028(15) 0.0085(15) 0.0027(16)
C7 0.0131(18) 0.0150(18) 0.0143(17) 0.0016(13) 0.0068(14) -0.0042(13)
C00E 0.019(2) 0.0155(18) 0.0125(17) -0.0004(14) 0.0002(14) 0.0007(15)
N9 0.0088(14) 0.0137(15) 0.0120(13) -0.0007(11) 0.0041(11) 0.0010(11)
C8 0.0134(18) 0.0138(17) 0.0105(15) -0.0010(13) 0.0054(13) -0.0039(14)
C00F 0.0151(18) 0.0161(18) 0.0141(16) -0.0013(14) 0.0053(14) -0.0013(14)
C00H 0.0122(17) 0.0140(17) 0.0088(15) -0.0014(13) 0.0028(13) -0.0066(14)
C00I 0.031(2) 0.0148(18) 0.0141(17) 0.0000(14) 0.0102(16) 0.0007(16)
C00J 0.0150(19) 0.025(2) 0.0200(18) 0.0034(15) 0.0054(15) 0.0015(15)
C00K 0.0170(19) 0.0176(19) 0.0215(19) 0.0002(15) 0.0006(15) -0.0023(15)
C00L 0.023(2) 0.0169(19) 0.0202(18) 0.0020(14) 0.0135(16) 0.0018(15)
C00M 0.0101(17) 0.0229(19) 0.0163(17) -0.0031(14) 0.0037(14) 0.0011(15)
C00N 0.0174(19) 0.0162(18) 0.0171(17) -0.0005(14) 0.0053(15) -0.0011(15)
C00O 0.0099(17) 0.0140(17) 0.0167(16) -0.0002(13) 0.0077(13) -0.0012(14)
C00P 0.0155(18) 0.0143(18) 0.0145(16) 0.0034(13) 0.0067(14) -0.0049(14)
C00Q 0.0154(18) 0.026(2) 0.029(2) -0.0039(17) 0.0070(15) 0.0005(17)
C00R 0.0160(19) 0.0197(19) 0.0130(17) 0.0026(14) 0.0013(14) -0.0034(15)
C00S 0.020(2) 0.0178(18) 0.0189(18) -0.0010(14) 0.0129(15) -0.0005(15)
C00T 0.0171(19) 0.0135(18) 0.0174(17) -0.0034(14) 0.0052(14) -0.0059(14)
C00U 0.0138(18) 0.0127(17) 0.0162(17) 0.0027(13) 0.0066(14) 0.0028(14)
C00V 0.028(2) 0.0146(18) 0.0119(17) 0.0023(14) -0.0006(15) -0.0031(16)
C00W 0.0176(19) 0.0185(19) 0.0126(16) 0.0017(14) 0.0054(14) 0.0004(15)
C00X 0.0155(18) 0.0118(17) 0.0098(15) 0.0010(13) 0.0013(13) -0.0034(14)
C00Y 0.031(2) 0.0193(19) 0.0157(17) -0.0049(15) 0.0104(16) -0.0024(17)
C00Z 0.023(2) 0.029(2) 0.030(2) 0.0046(17) 0.0162(17) 0.0076(17)
C010 0.014(2) 0.033(2) 0.030(2) -0.0026(17) 0.0103(16) -0.0034(17)
C10 0.0060(16) 0.0137(17) 0.0130(16) 0.0017(13) 0.0040(13) 0.0007(13)
C011 0.022(2) 0.0182(18) 0.0134(16) -0.0014(14) 0.0089(14) -0.0036(15)
C012 0.0135(18) 0.0106(17) 0.0137(16) -0.0008(13) 0.0052(13) -0.0032(13)
C013 0.0149(19) 0.0147(19) 0.0198(18) -0.0010(14) 0.0054(15) -0.0033(14)
C014 0.022(2) 0.0178(19) 0.0124(17) 0.0027(13) 0.0036(15) -0.0028(15)
C015 0.020(2) 0.026(2) 0.029(2) -0.0015(16) 0.0147(17) -0.0013(17)
C016 0.024(2) 0.022(2) 0.029(2) -0.0011(16) 0.0122(17) 0.0007(17)
C017 0.025(2) 0.019(2) 0.0119(17) -0.0027(14) 0.0066(15) -0.0086(15)
C018 0.032(3) 0.044(3) 0.031(2) 0.002(2) 0.0000(19) -0.008(2)
C019 0.019(2) 0.020(2) 0.031(2) 0.0003(16) 0.0100(16) 0.0001(16)
C01A 0.044(3) 0.028(2) 0.027(2) 0.0021(19) -0.001(2) 0.000(2)
C01B 0.053(5) 0.105(8) 0.032(4) 0.000 0.018(4) 0.000
C01C 0.063(4) 0.042(3) 0.030(2) -0.005(2) 0.016(2) 0.006(3)
C01D 0.061(4) 0.074(4) 0.034(3) 0.016(3) 0.011(3) 0.015(3)
C01E 0.024(4) 0.110(8) 0.021(3) 0.000 0.005(3) 0.000
C01F 0.085(5) 0.029(3) 0.020(2) 0.0006(18) 0.006(2) -0.027(3)
C01G 0.073(4) 0.058(4) 0.025(2) -0.002(2) 0.009(3) 0.029(3)
C01H 0.065(4) 0.063(3) 0.046(3) 0.004(2) 0.038(3) 0.000(3)
C01I 0.069(4) 0.035(3) 0.030(2) -0.002(2) 0.024(2) 0.000(3)

loop_
_atom_type_symbol
_atom_type_description
_atom_type_scat_dispersion_real
_atom_type_scat_dispersion_imag
_atom_type_scat_source
C C 0.0033 0.0016 'International Tables Vol C Tables 4.2.6.8 and 6.1.1.4'
H H 0.0000 0.0000 'International Tables Vol C Tables 4.2.6.8 and 6.1.1.4'
N N 0.0061 0.0033 'International Tables Vol C Tables 4.2.6.8 and 6.1.1.4'
Cl Cl 0.1484 0.1585 'International Tables Vol C Tables 4.2.6.8 and 6.1.1.4'
Pb Pb -3.3944 10.1111 'International Tables Vol C Tables 4.2.6.8 and 6.1.1.4'

loop_
_geom_angle_atom_site_label_1
_geom_angle_atom_site_label_2
_geom_angle_atom_site_label_3
_geom_angle
_geom_angle_site_symmetry_1
_geom_angle_site_symmetry_3
_geom_angle_publ_flag
C4 Pb01 C00X 135.12(13) . . ?
C4 Pb01 C10 111.72(12) . . ?
C00X Pb01 C10 112.94(12) . . ?
C4 Pb01 Cl03 93.08(10) . . ?
C00X Pb01 Cl03 93.48(10) . . ?
C10 Pb01 Cl03 86.92(8) . . ?
C4 Pb01 Cl02 89.04(9) . . ?
C00X Pb01 Cl02 90.70(10) . . ?
C10 Pb01 Cl02 84.78(8) . . ?
Cl03 Pb01 Cl02 171.63(3) . . ?
C00T C1 N9 106.7(3) . . ?
C00T C1 H1 126.6 . . ?
N9 C1 H1 126.6 . . ?
C00F C2 H2A 109.5 . . ?
C00F C2 H2B 109.5 . . ?
H2A C2 H2B 109.5 . . ?
C00F C2 H2C 109.5 . . ?
H2A C2 H2C 109.5 . . ?
H2B C2 H2C 109.5 . . ?
C014 C3 C013 121.2(3) . . ?
C014 C3 H3 119.4 . . ?
C013 C3 H3 119.4 . . ?
C10 N004 C00T 110.7(3) . . ?
C10 N004 C00H 126.2(3) . . ?
C00T N004 C00H 122.8(3) . . ?
C00U C4 C00O 121.1(3) . . ?
C00U C4 Pb01 119.1(2) . . ?
C00O C4 Pb01 119.6(2) . . ?
C00X C5 C00Y 119.1(4) . . ?
C00X C5 H5 120.5 . . ?
C00Y C5 H5 120.5 . . ?
C7 C6 C00Z 113.3(3) . . ?
C7 C6 C010 110.2(3) . . ?
C00Z C6 C010 109.7(3) . . ?
C7 C6 H6 107.8 . . ?
C00Z C6 H6 107.8 . . ?
C010 C6 H6 107.8 . . ?
C00S C7 C8 116.1(3) . . ?
C00S C7 C6 121.0(3) . . ?
C8 C7 C6 122.9(3) . . ?
C00I C00E C00O 120.4(3) . . ?
C00I C00E H00E 119.8 . . ?
C00O C00E H00E 119.8 . . ?
C10 N9 C1 110.8(3) . . ?
C10 N9 C8 126.3(3) . . ?
C1 N9 C8 122.7(3) . . ?
C7 C8 C00P 124.7(3) . . ?
C7 C8 N9 117.8(3) . . ?
C00P C8 N9 117.4(3) . . ?
C012 C00F C2 113.2(3) . . ?
C012 C00F C019 110.0(3) . . ?
C2 C00F C019 109.5(3) . . ?
C012 C00F H00F 108.0 . . ?
C2 C00F H00F 108.0 . . ?
C019 C00F H00F 108.0 . . ?
C012 C00H C013 124.3(3) . . ?
C012 C00H N004 118.1(3) . . ?
C013 C00H N004 117.4(3) . . ?
C00E C00I C00L 119.9(3) . . ?
C00E C00I H00I 120.1 . . ?
C00L C00I H00I 120.1 . . ?
C00W C00J H00A 109.5 . . ?
C00W C00J H00B 109.5 . . ?
H00A C00J H00B 109.5 . . ?
C00W C00J H00C 109.5 . . ?
H00A C00J H00C 109.5 . . ?
H00B C00J H00C 109.5 . . ?
C00V C00K C00N 120.5(4) . . ?
C00V C00K H00K 119.8 . . ?
C00N C00K H00K 119.8 . . ?
C00I C00L C00U 120.4(3) . . ?
C00I C00L H00L 119.8 . . ?
C00U C00L H00L 119.8 . . ?
C013 C00M C00Q 112.6(3) . . ?
C013 C00M C015 110.6(3) . . ?
C00Q C00M C015 109.9(3) . . ?
C013 C00M H00M 107.8 . . ?
C00Q C00M H00M 107.8 . . ?
C015 C00M H00M 107.8 . . ?
C00X C00N C00K 119.0(4) . . ?
C00X C00N H00N 120.5 . . ?
C00K C00N H00N 120.5 . . ?
C00E C00O C4 119.0(3) . . ?
C00E C00O H00O 120.5 . . ?
C4 C00O H00O 120.5 . . ?
C00R C00P C8 115.9(3) . . ?
C00R C00P C00W 120.9(3) . . ?
C8 C00P C00W 123.1(3) . . ?
C00M C00Q H00D 109.5 . . ?
C00M C00Q H00G 109.5 . . ?
H00D C00Q H00G 109.5 . . ?
C00M C00Q H00H 109.5 . . ?
H00D C00Q H00H 109.5 . . ?
H00G C00Q H00H 109.5 . . ?
C017 C00R C00P 121.3(3) . . ?
C017 C00R H00R 119.3 . . ?
C00P C00R H00R 119.3 . . ?
C017 C00S C7 121.0(3) . . ?
C017 C00S H00S 119.5 . . ?
C7 C00S H00S 119.5 . . ?
C1 C00T N004 106.9(3) . . ?
C1 C00T H00T 126.5 . . ?
N004 C00T H00T 126.5 . . ?
C4 C00U C00L 119.2(3) . . ?
C4 C00U H00U 120.4 . . ?
C00L C00U H00U 120.4 . . ?
C00K C00V C00Y 120.0(3) . . ?
C00K C00V H00V 120.0 . . ?
C00Y C00V H00V 120.0 . . ?
C00P C00W C00J 113.0(3) . . ?
C00P C00W C016 110.4(3) . . ?
C00J C00W C016 109.6(3) . . ?
C00P C00W H00W 107.9 . . ?
C00J C00W H00W 107.9 . . ?
C016 C00W H00W 107.9 . . ?
C5 C00X C00N 121.4(3) . . ?
C5 C00X Pb01 119.6(3) . . ?
C00N C00X Pb01 119.0(3) . . ?
C00V C00Y C5 120.0(4) . . ?
C00V C00Y H00Y 120.0 . . ?
C5 C00Y H00Y 120.0 . . ?
C6 C00Z H00J 109.5 . . ?
C6 C00Z H00P 109.5 . . ?
H00J C00Z H00P 109.5 . . ?
C6 C00Z H00Q 109.5 . . ?
H00J C00Z H00Q 109.5 . . ?
H00P C00Z H00Q 109.5 . . ?
C6 C010 H01A 109.5 . . ?
C6 C010 H01B 109.5 . . ?
H01A C010 H01B 109.5 . . ?
C6 C010 H01C 109.5 . . ?
H01A C010 H01C 109.5 . . ?
H01B C010 H01C 109.5 . . ?
N9 C10 N004 104.9(3) . . ?
N9 C10 Pb01 126.9(2) . . ?
N004 C10 Pb01 127.7(2) . . ?
C014 C011 C012 120.6(3) . . ?
C014 C011 H011 119.7 . . ?
C012 C011 H011 119.7 . . ?
C011 C012 C00H 116.7(3) . . ?
C011 C012 C00F 121.0(3) . . ?
C00H C012 C00F 122.2(3) . . ?
C3 C013 C00H 115.9(3) . . ?
C3 C013 C00M 121.4(3) . . ?
C00H C013 C00M 122.7(3) . . ?
C3 C014 C011 121.2(3) . . ?
C3 C014 H014 119.4 . . ?
C011 C014 H014 119.4 . . ?
C00M C015 H01D 109.5 . . ?
C00M C015 H01E 109.5 . . ?
H01D C015 H01E 109.5 . . ?
C00M C015 H01F 109.5 . . ?
H01D C015 H01F 109.5 . . ?
H01E C015 H01F 109.5 . . ?
C00W C016 H01G 109.5 . . ?
C00W C016 H01H 109.5 . . ?
H01G C016 H01H 109.5 . . ?
C00W C016 H01I 109.5 . . ?
H01G C016 H01I 109.5 . . ?
H01H C016 H01I 109.5 . . ?
C00R C017 C00S 121.0(3) . . ?
C00R C017 H017 119.5 . . ?
C00S C017 H017 119.5 . . ?
C01A C018 C018 119.7(3) . 4_575 ?
C01A C018 H018 120.2 . . ?
C018 C018 H018 120.2 4_575 . ?
C00F C019 H01J 109.5 . . ?
C00F C019 H01K 109.5 . . ?
H01J C019 H01K 109.5 . . ?
C00F C019 H01L 109.5 . . ?
H01J C019 H01L 109.5 . . ?
H01K C019 H01L 109.5 . . ?
C01C C01A C018 121.0(4) . . ?
C01C C01A H01M 119.5 . . ?
C018 C01A H01M 119.5 . . ?
C01G C01B C01G 120.6(9) . 4_575 ?
C01G C01B H01N 119.7 . . ?
C01G C01B H01N 119.7 4_575 . ?
C01A C01C C01C 119.3(3) . 4_575 ?
C01A C01C H01O 120.4 . . ?
C01C C01C H01O 120.4 4_575 . ?
C01I C01D C01D 117.4(3) . 4_575 ?
C01I C01D H01P 121.3 . . ?
C01D C01D H01P 121.3 4_575 . ?
C01F C01E C01F 117.7(7) . 4_575 ?
C01F C01E H01Q 121.2 . . ?
C01F C01E H01Q 121.2 4_575 . ?
C01G C01F C01E 118.7(5) . . ?
C01G C01F H01R 120.6 . . ?
C01E C01F H01R 120.6 . . ?
C01B C01G C01F 122.1(6) . . ?
C01B C01G H01S 118.9 . . ?
C01F C01G H01S 118.9 . . ?
C01I C01H C01H 120.2(3) . 4_575 ?
C01I C01H H01T 119.9 . . ?
C01H C01H H01T 119.9 4_575 . ?
C01H C01I C01D 122.3(5) . . ?
C01H C01I H01U 118.8 . . ?
C01D C01I H01U 118.8 . . ?

loop_
_geom_bond_atom_site_label_1
_geom_bond_atom_site_label_2
_geom_bond_distance
_geom_bond_site_symmetry_2
_geom_bond_publ_flag
Pb01 C4 2.204(3) . ?
Pb01 C00X 2.212(3) . ?
Pb01 C10 2.320(3) . ?
Pb01 Cl03 2.6324(9) . ?
Pb01 Cl02 2.6987(8) . ?
C1 C00T 1.353(5) . ?
C1 N9 1.382(4) . ?
C1 H1 0.9500 . ?
C2 C00F 1.526(5) . ?
C2 H2A 0.9800 . ?
C2 H2B 0.9800 . ?
C2 H2C 0.9800 . ?
C3 C014 1.382(5) . ?
C3 C013 1.397(5) . ?
C3 H3 0.9500 . ?
N004 C10 1.359(4) . ?
N004 C00T 1.381(4) . ?
N004 C00H 1.460(4) . ?
C4 C00U 1.387(5) . ?
C4 C00O 1.398(5) . ?
C5 C00X 1.384(5) . ?
C5 C00Y 1.397(5) . ?
C5 H5 0.9500 . ?
C6 C7 1.523(5) . ?
C6 C00Z 1.534(5) . ?
C6 C010 1.537(5) . ?
C6 H6 1.0000 . ?
C7 C00S 1.401(5) . ?
C7 C8 1.402(5) . ?
C00E C00I 1.391(6) . ?
C00E C00O 1.391(5) . ?
C00E H00E 0.9500 . ?
N9 C10 1.356(4) . ?
N9 C8 1.461(4) . ?
C8 C00P 1.406(5) . ?
C00F C012 1.521(5) . ?
C00F C019 1.536(5) . ?
C00F H00F 1.0000 . ?
C00H C012 1.398(5) . ?
C00H C013 1.412(5) . ?
C00I C00L 1.393(5) . ?
C00I H00I 0.9500 . ?
C00J C00W 1.526(5) . ?
C00J H00A 0.9800 . ?
C00J H00B 0.9800 . ?
C00J H00C 0.9800 . ?
C00K C00V 1.383(6) . ?
C00K C00N 1.392(5) . ?
C00K H00K 0.9500 . ?
C00L C00U 1.394(5) . ?
C00L H00L 0.9500 . ?
C00M C013 1.519(5) . ?
C00M C00Q 1.527(5) . ?
C00M C015 1.531(5) . ?
C00M H00M 1.0000 . ?
C00N C00X 1.385(5) . ?
C00N H00N 0.9500 . ?
C00O H00O 0.9500 . ?
C00P C00R 1.401(5) . ?
C00P C00W 1.515(5) . ?
C00Q H00D 0.9800 . ?
C00Q H00G 0.9800 . ?
C00Q H00H 0.9800 . ?
C00R C017 1.379(5) . ?
C00R H00R 0.9500 . ?
C00S C017 1.385(5) . ?
C00S H00S 0.9500 . ?
C00T H00T 0.9500 . ?
C00U H00U 0.9500 . ?
C00V C00Y 1.392(6) . ?
C00V H00V 0.9500 . ?
C00W C016 1.534(5) . ?
C00W H00W 1.0000 . ?
C00Y H00Y 0.9500 . ?
C00Z H00J 0.9800 . ?
C00Z H00P 0.9800 . ?
C00Z H00Q 0.9800 . ?
C010 H01A 0.9800 . ?
C010 H01B 0.9800 . ?
C010 H01C 0.9800 . ?
C011 C014 1.384(5) . ?
C011 C012 1.397(5) . ?
C011 H011 0.9500 . ?
C014 H014 0.9500 . ?
C015 H01D 0.9800 . ?
C015 H01E 0.9800 . ?
C015 H01F 0.9800 . ?
C016 H01G 0.9800 . ?
C016 H01H 0.9800 . ?
C016 H01I 0.9800 . ?
C017 H017 0.9500 . ?
C018 C01A 1.377(7) . ?
C018 C018 1.381(10) 4_575 ?
C018 H018 0.9500 . ?
C019 H01J 0.9800 . ?
C019 H01K 0.9800 . ?
C019 H01L 0.9800 . ?
C01A C01C 1.369(7) . ?
C01A H01M 0.9500 . ?
C01B C01G 1.324(8) . ?
C01B C01G 1.324(8) 4_575 ?
C01B H01N 0.9500 . ?
C01C C01C 1.403(10) 4_575 ?
C01C H01O 0.9500 . ?
C01D C01I 1.361(8) . ?
C01D C01D 1.463(12) 4_575 ?
C01D H01P 0.9500 . ?
C01E C01F 1.412(7) . ?
C01E C01F 1.412(7) 4_575 ?
C01E H01Q 0.9500 . ?
C01F C01G 1.351(9) . ?
C01F H01R 0.9500 . ?
C01G H01S 0.9500 . ?
C01H C01I 1.354(7) . ?
C01H C01H 1.356(11) 4_575 ?
C01H H01T 0.9500 . ?
C01I H01U 0.9500 . ?
